data_7246944
loop_
_publ_author_name
'Sosorev, Andrey Yu'
'Ponomarev, Igor I.'
'Dominskiy, Dmitry I.'
'Lyssenko, Konstantin A.'
'Parashchuk, Olga D.'
'Trukhanov, Vasily A.'
'Konstantinov, Vladislav G.'
'Dubinets, Nikita O.'
'Paraschuk, Dmitry Yu'

_publ_section_title
;
 Structure and properties of naphthalene-diimide <i>N</i>-functionalized
 with stilbene.
;
_journal_issue 29
_journal_name_full 'Physical chemistry chemical physics : PCCP'
_journal_page_first 19562
_journal_page_last 19575
_journal_paper_doi 10.1039/d3cp01582c
_journal_volume 25
_journal_year 2023
_chemical_formula_moiety 'C42 H26 N2 O4'
_chemical_formula_sum 'C42 H26 N2 O4'
_chemical_formula_weight 622.65
_space_group_crystal_system monoclinic
_space_group_IT_number 15
_space_group_name_Hall '-C 2yc'
_space_group_name_H-M_alt 'C 1 2/c 1'
_atom_sites_solution_hydrogens difmap
_audit_creation_method SHELXL-2018/3
_audit_update_record
;
2023-02-09 deposited with the CCDC.	2023-06-29 downloaded from the CCDC.
;
_cell_angle_alpha 90
_cell_angle_beta 116.390(9)
_cell_angle_gamma 90
_cell_formula_units_Z 4
_cell_length_a 25.526(6)
_cell_length_b 5.3037(18)
_cell_length_c 23.743(6)
_cell_measurement_reflns_used 1524
_cell_measurement_temperature 120(2)
_cell_measurement_theta_max 31.32
_cell_measurement_theta_min 3.2
_cell_volume 2879.4(14)
_computing_structure_refinement 'SHELXL-2018/3 (Sheldrick, 2018)'
_computing_structure_solution 'SHELXT 2018/2 (Sheldrick, 2018)'
_diffrn_ambient_temperature 120(2)
_diffrn_measured_fraction_theta_full 0.998
_diffrn_measured_fraction_theta_max 0.996
_diffrn_measurement_device_type 'Bruker D8 Quest'
_diffrn_measurement_method '\f and \w scans'
_diffrn_radiation_type MoK\a
_diffrn_radiation_wavelength 0.71073
_diffrn_reflns_av_R_equivalents 0.0744
_diffrn_reflns_av_unetI/netI 0.0796
_diffrn_reflns_Laue_measured_fraction_full 0.998
_diffrn_reflns_Laue_measured_fraction_max 0.996
_diffrn_reflns_limit_h_max 29
_diffrn_reflns_limit_h_min -34
_diffrn_reflns_limit_k_max 7
_diffrn_reflns_limit_k_min -7
_diffrn_reflns_limit_l_max 32
_diffrn_reflns_limit_l_min -31
_diffrn_reflns_number 13613
_diffrn_reflns_point_group_measured_fraction_full 0.998
_diffrn_reflns_point_group_measured_fraction_max 0.996
_diffrn_reflns_theta_full 25.242
_diffrn_reflns_theta_max 28.995
_diffrn_reflns_theta_min 1.915
_diffrn_source 'micro-focus sealed X-ray tube'
_diffrn_source_current 1.4
_diffrn_source_power 0.07
_diffrn_source_voltage 50.0
_diffrn_standards_number 0
_exptl_absorpt_coefficient_mu 0.093
_exptl_absorpt_correction_type multi-scan
_exptl_absorpt_process_details
;
SADABS-2016/2 (Bruker,2016/2) was used for absorption correction.
wR2(int) was 0.1533 before and 0.0675 after correction.
The Ratio of minimum to maximum transmission is 0.8492.
The \l/2 correction factor is Not present.
;
_exptl_crystal_colour red
_exptl_crystal_density_diffrn 1.436
_exptl_crystal_description block
_exptl_crystal_F_000 1296
_exptl_crystal_size_max 0.320
_exptl_crystal_size_mid 0.220
_exptl_crystal_size_min 0.120
_exptl_transmission_factor_max 0.979
_exptl_transmission_factor_min 0.961
_refine_diff_density_max 0.455
_refine_diff_density_min -0.302
_refine_diff_density_rms 0.065
_refine_ls_extinction_method none
_refine_ls_goodness_of_fit_ref 1.029
_refine_ls_hydrogen_treatment refall
_refine_ls_matrix_type full
_refine_ls_number_parameters 269
_refine_ls_number_reflns 3816
_refine_ls_number_restraints 0
_refine_ls_restrained_S_all 1.029
_refine_ls_R_factor_all 0.0829
_refine_ls_R_factor_gt 0.0596
_refine_ls_shift/su_max 0.001
_refine_ls_shift/su_mean 0.000
_refine_ls_structure_factor_coef Fsqd
_refine_ls_weighting_details 'w=1/[\s^2^(Fo^2^)+(0.0702P)^2^+1.7715P] where P=(Fo^2^+2Fc^2^)/3'
_refine_ls_weighting_scheme calc
_refine_ls_wR_factor_gt 0.1479
_refine_ls_wR_factor_ref 0.1677
_reflns_Friedel_coverage 0.000
_reflns_number_gt 2703
_reflns_number_total 3816
_reflns_threshold_expression 'I > 2\s(I)'
_cod_data_source_file d3cp01582c2.cif
_cod_data_source_block a_a
_cod_depositor_comments 'Adding full bibliography for 7246944.cif.'
_cod_original_sg_symbol_H-M 'C 2/c'
_cod_database_code 7246944
_shelx_shelxl_version_number 2018/3
_shelx_space_group_comment
;
The symmetry employed for this shelxl refinement is uniquely defined
by the following loop, which should always be used as a source of
symmetry information in preference to the above space-group names.
They are only intended as comments.
;
_shelx_estimated_absorpt_t_min 0.971
_shelx_estimated_absorpt_t_max 0.989

loop_
_space_group_symop_operation_xyz
'x, y, z'
'-x, y, -z+1/2'
'x+1/2, y+1/2, z'
'-x+1/2, y+1/2, -z+1/2'
'-x, -y, -z'
'x, -y, z-1/2'
'-x+1/2, -y+1/2, -z'
'x+1/2, -y+1/2, z-1/2'

loop_
_atom_site_label
_atom_site_type_symbol
_atom_site_fract_x
_atom_site_fract_y
_atom_site_fract_z
_atom_site_U_iso_or_equiv
_atom_site_adp_type
_atom_site_occupancy
_atom_site_site_symmetry_order
_atom_site_calc_flag
_atom_site_refinement_flags_posn
_atom_site_refinement_flags_adp
_atom_site_refinement_flags_occupancy
_atom_site_disorder_assembly
_atom_site_disorder_group
O1 O 0.49805(6) 0.1467(3) 0.65682(6) 0.0253(3) Uani 1 1 d . . . . .
N1 N 0.43882(6) 0.4794(3) 0.60724(7) 0.0191(3) Uani 1 1 d . . . . .
C1 C 0.50804(7) 0.3143(3) 0.56991(8) 0.0186(3) Uani 1 1 d . . . . .
O2 O 0.38055(5) 0.8136(3) 0.55717(6) 0.0252(3) Uani 1 1 d . . . . .
C2 C 0.55177(8) 0.1498(4) 0.57570(8) 0.0226(4) Uani 1 1 d . . . . .
C3 C 0.57612(8) 0.1589(4) 0.53311(9) 0.0239(4) Uani 1 1 d . . . . .
C4 C 0.55651(7) 0.3312(3) 0.48498(8) 0.0190(4) Uani 1 1 d . . . . .
C5 C 0.51224(7) 0.5045(3) 0.47843(7) 0.0167(3) Uani 1 1 d . . . . .
C6 C 0.48219(7) 0.3010(3) 0.61496(8) 0.0186(3) Uani 1 1 d . . . . .
C7 C 0.41761(7) 0.6650(3) 0.56016(8) 0.0194(4) Uani 1 1 d . . . . .
C8 C 0.41663(7) 0.4829(3) 0.65393(8) 0.0189(4) Uani 1 1 d . . . . .
C9 C 0.38028(8) 0.2920(4) 0.65553(8) 0.0215(4) Uani 1 1 d . . . . .
C10 C 0.35975(8) 0.3004(4) 0.70091(8) 0.0212(4) Uani 1 1 d . . . . .
C11 C 0.37582(7) 0.4978(3) 0.74463(8) 0.0202(4) Uani 1 1 d . . . . .
C12 C 0.41249(8) 0.6862(4) 0.74148(8) 0.0217(4) Uani 1 1 d . . . . .
C13 C 0.43263(8) 0.6808(4) 0.69590(8) 0.0218(4) Uani 1 1 d . . . . .
C14 C 0.35537(8) 0.5219(4) 0.79318(8) 0.0223(4) Uani 1 1 d . . . . .
C15 C 0.31619(8) 0.3817(4) 0.80181(8) 0.0228(4) Uani 1 1 d . . . . .
C16 C 0.29704(7) 0.4236(4) 0.85105(8) 0.0210(4) Uani 1 1 d . . . . .
C17 C 0.31637(9) 0.6266(4) 0.89303(10) 0.0316(5) Uani 1 1 d . . . . .
C18 C 0.29801(9) 0.6572(4) 0.93944(10) 0.0308(5) Uani 1 1 d . . . . .
C19 C 0.25892(8) 0.4876(4) 0.94427(9) 0.0254(4) Uani 1 1 d . . . . .
C20 C 0.23861(9) 0.2883(4) 0.90288(9) 0.0278(4) Uani 1 1 d . . . . .
C21 C 0.25788(8) 0.2554(4) 0.85704(9) 0.0250(4) Uani 1 1 d . . . . .
H2 H 0.5668(8) 0.033(4) 0.6111(9) 0.026(5) Uiso 1 1 d . . . . .
H9 H 0.3699(9) 0.154(4) 0.6249(10) 0.026(5) Uiso 1 1 d . . . . .
H10 H 0.3343(9) 0.163(4) 0.7013(9) 0.023(5) Uiso 1 1 d . . . . .
H12 H 0.4238(9) 0.828(4) 0.7720(10) 0.030(6) Uiso 1 1 d . . . . .
H19 H 0.2444(9) 0.513(4) 0.9747(9) 0.028(6) Uiso 1 1 d . . . . .
H3 H 0.6073(9) 0.050(4) 0.5386(10) 0.028(6) Uiso 1 1 d . . . . .
H21 H 0.2434(9) 0.121(4) 0.8274(9) 0.026(5) Uiso 1 1 d . . . . .
H13 H 0.4564(9) 0.815(4) 0.6931(9) 0.021(5) Uiso 1 1 d . . . . .
H14 H 0.3744(9) 0.662(4) 0.8224(10) 0.030(6) Uiso 1 1 d . . . . .
H15 H 0.2982(10) 0.237(5) 0.7746(11) 0.035(6) Uiso 1 1 d . . . . .
H18 H 0.3113(11) 0.796(6) 0.9674(12) 0.052(8) Uiso 1 1 d . . . . .
H20 H 0.2113(11) 0.168(5) 0.9055(11) 0.043(7) Uiso 1 1 d . . . . .
H17 H 0.3431(10) 0.747(5) 0.8892(10) 0.037(6) Uiso 1 1 d . . . . .

loop_
_atom_site_aniso_label
_atom_site_aniso_U_11
_atom_site_aniso_U_22
_atom_site_aniso_U_33
_atom_site_aniso_U_23
_atom_site_aniso_U_13
_atom_site_aniso_U_12
O1 0.0282(7) 0.0255(7) 0.0282(7) 0.0083(5) 0.0181(6) 0.0049(5)
N1 0.0204(7) 0.0214(8) 0.0206(7) 0.0014(6) 0.0137(6) 0.0020(6)
C1 0.0189(8) 0.0184(8) 0.0205(8) -0.0002(6) 0.0105(6) 0.0001(6)
O2 0.0260(7) 0.0291(7) 0.0254(7) 0.0032(5) 0.0159(5) 0.0101(5)
C2 0.0244(9) 0.0247(10) 0.0216(9) 0.0058(7) 0.0128(7) 0.0073(7)
C3 0.0242(9) 0.0262(10) 0.0258(9) 0.0051(7) 0.0152(7) 0.0094(7)
C4 0.0177(8) 0.0216(9) 0.0203(8) 0.0007(7) 0.0108(6) 0.0021(6)
C5 0.0167(8) 0.0168(8) 0.0181(8) -0.0009(6) 0.0090(6) -0.0014(6)
C6 0.0189(8) 0.0183(8) 0.0203(8) 0.0012(6) 0.0104(6) 0.0008(6)
C7 0.0192(8) 0.0216(9) 0.0185(8) -0.0004(6) 0.0094(6) 0.0011(7)
C8 0.0186(8) 0.0230(9) 0.0200(8) 0.0020(7) 0.0130(7) 0.0035(7)
C9 0.0229(9) 0.0210(9) 0.0249(9) -0.0016(7) 0.0146(7) 0.0006(7)
C10 0.0221(9) 0.0200(9) 0.0261(9) -0.0003(7) 0.0150(7) -0.0013(7)
C11 0.0200(8) 0.0221(9) 0.0216(8) 0.0014(7) 0.0122(7) 0.0012(7)
C12 0.0220(9) 0.0239(9) 0.0215(8) -0.0014(7) 0.0117(7) -0.0014(7)
C13 0.0211(8) 0.0233(9) 0.0235(9) 0.0014(7) 0.0123(7) -0.0021(7)
C14 0.0239(9) 0.0232(9) 0.0226(9) -0.0014(7) 0.0129(7) -0.0016(7)
C15 0.0247(9) 0.0258(10) 0.0222(9) -0.0025(7) 0.0143(7) -0.0019(7)
C16 0.0193(8) 0.0244(9) 0.0211(8) 0.0010(7) 0.0107(7) 0.0003(7)
C17 0.0384(11) 0.0308(11) 0.0375(11) -0.0087(9) 0.0275(9) -0.0121(9)
C18 0.0386(11) 0.0311(11) 0.0319(10) -0.0077(8) 0.0238(9) -0.0052(9)
C19 0.0270(9) 0.0325(11) 0.0225(9) 0.0031(7) 0.0163(7) 0.0028(8)
C20 0.0274(10) 0.0330(11) 0.0292(10) 0.0017(8) 0.0182(8) -0.0036(8)
C21 0.0244(9) 0.0295(10) 0.0224(9) -0.0018(7) 0.0117(7) -0.0039(7)

loop_
_atom_type_symbol
_atom_type_description
_atom_type_scat_dispersion_real
_atom_type_scat_dispersion_imag
_atom_type_scat_source
C C 0.0033 0.0016 'International Tables Vol C Tables 4.2.6.8 and 6.1.1.4'
N N 0.0061 0.0033 'International Tables Vol C Tables 4.2.6.8 and 6.1.1.4'
O O 0.0106 0.0060 'International Tables Vol C Tables 4.2.6.8 and 6.1.1.4'
H H 0.0000 0.0000 'International Tables Vol C Tables 4.2.6.8 and 6.1.1.4'

loop_
_geom_angle_atom_site_label_1
_geom_angle_atom_site_label_2
_geom_angle_atom_site_label_3
_geom_angle
_geom_angle_site_symmetry_1
_geom_angle_site_symmetry_3
_geom_angle_publ_flag
C6 N1 C7 125.33(14) . . ?
C6 N1 C8 117.46(14) . . ?
C7 N1 C8 117.10(14) . . ?
C2 C1 C5 120.18(16) . 5_666 ?
C2 C1 C6 119.89(16) . . ?
C5 C1 C6 119.93(15) 5_666 . ?
C1 C2 C3 120.40(17) . . ?
C1 C2 H2 118.7(11) . . ?
C3 C2 H2 120.8(11) . . ?
C4 C3 C2 120.57(16) . . ?
C4 C3 H3 119.7(13) . . ?
C2 C3 H3 119.7(13) . . ?
C3 C4 C5 120.23(15) . . ?
C3 C4 C7 119.62(15) . 5_666 ?
C5 C4 C7 120.15(15) . 5_666 ?
C4 C5 C1 121.40(15) . 5_666 ?
C4 C5 C5 119.14(19) . 5_666 ?
C1 C5 C5 119.46(19) 5_666 5_666 ?
O1 C6 N1 121.29(15) . . ?
O1 C6 C1 121.95(15) . . ?
N1 C6 C1 116.75(14) . . ?
O2 C7 N1 121.21(15) . . ?
O2 C7 C4 122.37(16) . 5_666 ?
N1 C7 C4 116.42(14) . 5_666 ?
C9 C8 C13 121.58(16) . . ?
C9 C8 N1 120.34(15) . . ?
C13 C8 N1 118.08(15) . . ?
C8 C9 C10 119.01(17) . . ?
C8 C9 H9 119.3(12) . . ?
C10 C9 H9 121.7(12) . . ?
C9 C10 C11 120.67(16) . . ?
C9 C10 H10 117.6(12) . . ?
C11 C10 H10 121.8(12) . . ?
C12 C11 C10 118.57(15) . . ?
C12 C11 C14 117.49(16) . . ?
C10 C11 C14 123.92(16) . . ?
C13 C12 C11 121.13(17) . . ?
C13 C12 H12 119.7(12) . . ?
C11 C12 H12 119.2(12) . . ?
C8 C13 C12 119.03(17) . . ?
C8 C13 H13 120.6(12) . . ?
C12 C13 H13 120.3(12) . . ?
C15 C14 C11 128.69(18) . . ?
C15 C14 H14 118.7(12) . . ?
C11 C14 H14 112.6(12) . . ?
C14 C15 C16 125.09(18) . . ?
C14 C15 H15 120.0(13) . . ?
C16 C15 H15 114.9(13) . . ?
C17 C16 C21 117.50(16) . . ?
C17 C16 C15 123.08(17) . . ?
C21 C16 C15 119.42(17) . . ?
C16 C17 C18 121.33(18) . . ?
C16 C17 H17 118.8(13) . . ?
C18 C17 H17 119.9(14) . . ?
C19 C18 C17 120.01(19) . . ?
C19 C18 H18 119.5(15) . . ?
C17 C18 H18 120.4(16) . . ?
C20 C19 C18 119.71(17) . . ?
C20 C19 H19 119.8(14) . . ?
C18 C19 H19 120.4(14) . . ?
C19 C20 C21 120.18(18) . . ?
C19 C20 H20 120.9(14) . . ?
C21 C20 H20 118.9(14) . . ?
C20 C21 C16 121.25(18) . . ?
C20 C21 H21 121.1(12) . . ?
C16 C21 H21 117.6(12) . . ?

loop_
_geom_bond_atom_site_label_1
_geom_bond_atom_site_label_2
_geom_bond_distance
_geom_bond_site_symmetry_2
_geom_bond_publ_flag
O1 C6 1.210(2) . ?
N1 C6 1.405(2) . ?
N1 C7 1.405(2) . ?
N1 C8 1.452(2) . ?
C1 C2 1.375(2) . ?
C1 C5 1.407(2) 5_666 ?
C1 C6 1.487(2) . ?
O2 C7 1.209(2) . ?
C2 C3 1.404(2) . ?
C2 H2 0.98(2) . ?
C3 C4 1.372(2) . ?
C3 H3 0.94(2) . ?
C4 C5 1.411(2) . ?
C4 C7 1.488(2) 5_666 ?
C5 C5 1.418(3) 5_666 ?
C8 C9 1.385(2) . ?
C8 C13 1.378(3) . ?
C9 C10 1.393(2) . ?
C9 H9 0.98(2) . ?
C10 C11 1.401(2) . ?
C10 H10 0.98(2) . ?
C11 C12 1.394(2) . ?
C11 C14 1.467(2) . ?
C12 C13 1.389(2) . ?
C12 H12 0.99(2) . ?
C13 H13 0.96(2) . ?
C14 C15 1.333(2) . ?
C14 H14 0.98(2) . ?
C15 C16 1.471(2) . ?
C15 H15 0.98(2) . ?
C16 C17 1.399(3) . ?
C16 C21 1.394(3) . ?
C17 C18 1.386(3) . ?
C17 H17 0.97(2) . ?
C18 C19 1.386(3) . ?
C18 H18 0.95(3) . ?
C19 C20 1.378(3) . ?
C19 H19 0.96(2) . ?
C20 C21 1.390(2) . ?
C20 H20 0.97(3) . ?
C21 H21 0.95(2) . ?

loop_
_geom_torsion_atom_site_label_1
_geom_torsion_atom_site_label_2
_geom_torsion_atom_site_label_3
_geom_torsion_atom_site_label_4
_geom_torsion
_geom_torsion_site_symmetry_1
_geom_torsion_site_symmetry_2
_geom_torsion_site_symmetry_3
_geom_torsion_site_symmetry_4
_geom_torsion_publ_flag
C5 C1 C2 C3 -0.7(3) 5_666 . . . ?
C6 C1 C2 C3 179.41(17) . . . . ?
C1 C2 C3 C4 -0.3(3) . . . . ?
C2 C3 C4 C5 1.1(3) . . . . ?
C2 C3 C4 C7 -179.11(17) . . . 5_666 ?
C3 C4 C5 C1 179.01(17) . . . 5_666 ?
C7 C4 C5 C1 -0.7(3) 5_666 . . 5_666 ?
C3 C4 C5 C5 -1.0(3) . . . 5_666 ?
C7 C4 C5 C5 179.27(18) 5_666 . . 5_666 ?
C7 N1 C6 O1 -179.91(17) . . . . ?
C8 N1 C6 O1 4.1(2) . . . . ?
C7 N1 C6 C1 1.0(2) . . . . ?
C8 N1 C6 C1 -174.95(14) . . . . ?
C2 C1 C6 O1 -0.8(3) . . . . ?
C5 C1 C6 O1 179.36(17) 5_666 . . . ?
C2 C1 C6 N1 178.31(16) . . . . ?
C5 C1 C6 N1 -1.6(2) 5_666 . . . ?
C6 N1 C7 O2 -179.20(16) . . . . ?
C8 N1 C7 O2 -3.2(2) . . . . ?
C6 N1 C7 C4 0.4(2) . . . 5_666 ?
C8 N1 C7 C4 176.36(14) . . . 5_666 ?
C6 N1 C8 C9 -72.5(2) . . . . ?
C7 N1 C8 C9 111.20(19) . . . . ?
C6 N1 C8 C13 107.72(19) . . . . ?
C7 N1 C8 C13 -68.6(2) . . . . ?
C13 C8 C9 C10 -0.3(3) . . . . ?
N1 C8 C9 C10 179.92(15) . . . . ?
C8 C9 C10 C11 -0.4(3) . . . . ?
C9 C10 C11 C12 0.4(3) . . . . ?
C9 C10 C11 C14 179.06(17) . . . . ?
C10 C11 C12 C13 0.4(3) . . . . ?
C14 C11 C12 C13 -178.39(16) . . . . ?
C9 C8 C13 C12 1.1(3) . . . . ?
N1 C8 C13 C12 -179.18(15) . . . . ?
C11 C12 C13 C8 -1.1(3) . . . . ?
C12 C11 C14 C15 173.01(19) . . . . ?
C10 C11 C14 C15 -5.7(3) . . . . ?
C11 C14 C15 C16 -178.30(18) . . . . ?
C14 C15 C16 C17 3.1(3) . . . . ?
C14 C15 C16 C21 -176.78(19) . . . . ?
C21 C16 C17 C18 1.0(3) . . . . ?
C15 C16 C17 C18 -178.96(19) . . . . ?
C16 C17 C18 C19 -1.2(3) . . . . ?
C17 C18 C19 C20 0.2(3) . . . . ?
C18 C19 C20 C21 0.9(3) . . . . ?
C19 C20 C21 C16 -1.1(3) . . . . ?
C17 C16 C21 C20 0.2(3) . . . . ?
C15 C16 C21 C20 -179.90(18) . . . . ?
